data_7127142
loop_
_publ_author_name
'Murata, Ryuichi'
'Matsumoto, Akira'
'Asano, Keisuke'
'Matsubara, Seijiro'

_publ_section_title
;
 Desymmetrization of gem-diols via water-assisted organocatalytic enantio-
 and diastereoselective cycloetherification.
;
_journal_issue 82
_journal_name_full 'Chemical communications (Cambridge, England)'
_journal_page_first 12335
_journal_page_last 12338
_journal_paper_doi 10.1039/d0cc05509c
_journal_volume 56
_journal_year 2020
_chemical_absolute_configuration ad
_chemical_formula_moiety 'C14 H14 Br F3 O3'
_chemical_formula_sum 'C14 H14 Br F3 O3'
_chemical_formula_weight 367.16
_space_group_IT_number 19
_space_group_name_Hall 'P 2ac 2ab'
_space_group_name_H-M_alt 'P 21 21 21'
_symmetry_cell_setting orthorhombic
_symmetry_Int_Tables_number 19
_symmetry_space_group_name_Hall 'P 2ac 2ab'
_symmetry_space_group_name_H-M 'P 21 21 21'
_atom_sites_solution_hydrogens geom
_atom_sites_solution_primary direct
_atom_sites_solution_secondary difmap
_audit_update_record
;
2020-08-07 deposited with the CCDC.	2020-08-31 downloaded from the CCDC.
;
_cell_angle_alpha 90.0000
_cell_angle_beta 90.0000
_cell_angle_gamma 90.0000
_cell_formula_units_Z 8
_cell_length_a 8.1811(5)
_cell_length_b 17.8856(12)
_cell_length_c 21.2028(14)
_cell_measurement_reflns_used 21629
_cell_measurement_temperature 293
_cell_measurement_theta_max 28.70
_cell_measurement_theta_min 3.10
_cell_volume 3102.5(3)
_computing_cell_refinement 'CrystalClear-SM Auto 2.0 r15'
_computing_data_collection 'CrystalClear-SM Auto 2.0 r15 (Rigaku, 2011)'
_computing_data_reduction 'CrystalClear-SM Auto 2.0 r15'
_computing_molecular_graphics 'CrystalStructure 4.0'
_computing_publication_material 'CrystalStructure 4.0 (Rigaku, 2010)'
_computing_structure_refinement 'SHELXL97 (Sheldrick, 2008)'
_computing_structure_solution 'Il Milione (Burla, et al., 2007)'
_diffrn_ambient_temperature 293
_diffrn_detector_area_resol_mean 6.827
_diffrn_measured_fraction_theta_full 0.997
_diffrn_measured_fraction_theta_max 0.997
_diffrn_measurement_device_type 'Rigaku XtaLAB mini'
_diffrn_measurement_method \w
_diffrn_radiation_type 'Mo K\a'
_diffrn_radiation_wavelength 0.71075
_diffrn_reflns_av_R_equivalents 0.0579
_diffrn_reflns_limit_h_max 10
_diffrn_reflns_limit_h_min -10
_diffrn_reflns_limit_k_max 23
_diffrn_reflns_limit_k_min -23
_diffrn_reflns_limit_l_max 27
_diffrn_reflns_limit_l_min -27
_diffrn_reflns_number 30843
_diffrn_reflns_theta_full 27.48
_diffrn_reflns_theta_max 27.49
_diffrn_standards_number 0
_exptl_absorpt_coefficient_mu 2.695
_exptl_absorpt_correction_T_max 0.538
_exptl_absorpt_correction_T_min 0.367
_exptl_absorpt_correction_type multi-scan
_exptl_absorpt_process_details 'REQAB (Rigaku, 1998)'
_exptl_crystal_colour colorless
_exptl_crystal_density_diffrn 1.572
_exptl_crystal_density_method 'not measured'
_exptl_crystal_description block
_exptl_crystal_F_000 1472.00
_exptl_crystal_size_max 0.450
_exptl_crystal_size_mid 0.250
_exptl_crystal_size_min 0.230
_refine_diff_density_max 0.450
_refine_diff_density_min -0.630
_refine_ls_abs_structure_details 'Flack, H. D. (1983), Acta Cryst. A39, 876-881.  3110 Friedel Pairs'
_refine_ls_abs_structure_Flack 0.019(11)
_refine_ls_extinction_method none
_refine_ls_goodness_of_fit_ref 1.018
_refine_ls_hydrogen_treatment constr
_refine_ls_number_parameters 379
_refine_ls_number_reflns 7116
_refine_ls_number_restraints 0
_refine_ls_R_factor_gt 0.0528
_refine_ls_shift/su_max 0.000
_refine_ls_structure_factor_coef Fsqd
_refine_ls_weighting_details 'w = 1/[\s^2^(Fo^2^)+(0.0333P)^2^+1.8274P] where P=(Fo^2^+2Fc^2^)/3'
_refine_ls_weighting_scheme calc
_refine_ls_wR_factor_ref 0.1186
_reflns_number_gt 3945
_reflns_number_total 7116
_reflns_threshold_expression F^2^>2.0\s(F^2^)
_cod_data_source_file d0cc05509c2.cif
_cod_data_source_block 2019_02_19_2
_cod_depositor_comments 'Adding full bibliography for 7127142--7127143.cif.'
_cod_original_cell_volume 3102.5(4)
_cod_database_code 7127142

loop_
_symmetry_equiv_pos_site_id
_symmetry_equiv_pos_as_xyz
1 +X,+Y,+Z
2 1/2+X,1/2-Y,-Z
3 -X,1/2+Y,1/2-Z
4 1/2-X,-Y,1/2+Z

loop_
_atom_site_label
_atom_site_type_symbol
_atom_site_fract_x
_atom_site_fract_y
_atom_site_fract_z
_atom_site_U_iso_or_equiv
_atom_site_adp_type
_atom_site_occupancy
_atom_site_symmetry_multiplicity
_atom_site_calc_flag
_atom_site_refinement_flags
_atom_site_disorder_assembly
_atom_site_disorder_group
Br1 Br 0.52157(10) 0.70672(3) 0.53789(3) 0.1167(3) Uani 1.0 4 d . . .
Br2 Br 1.08118(13) 0.44320(4) 0.47548(4) 0.1368(4) Uani 1.0 4 d . . .
F2 F 1.4961(4) 0.47014(17) 0.75409(18) 0.0949(10) Uani 1.0 4 d . . .
F4 F 0.7255(4) 0.65935(18) 0.83081(16) 0.0917(10) Uani 1.0 4 d . . .
F5 F 1.4435(4) 0.3875(2) 0.68340(15) 0.1013(11) Uani 1.0 4 d . . .
F32 F 1.5888(4) 0.35861(19) 0.76436(17) 0.1040(11) Uani 1.0 4 d . . .
F33 F 0.8657(5) 0.59742(18) 0.89817(18) 0.1084(12) Uani 1.0 4 d . . .
F34 F 0.7359(4) 0.6960(2) 0.92682(15) 0.1017(11) Uani 1.0 4 d . . .
O1 O 1.0530(4) 0.67588(15) 0.81663(13) 0.0529(8) Uani 1.0 4 d . . .
O4 O 0.8954(5) 0.40380(17) 0.66637(16) 0.0734(10) Uani 1.0 4 d . . .
O6 O 1.1223(6) 0.7410(2) 0.67302(16) 0.0921(13) Uani 1.0 4 d . . .
O29 O 1.2708(5) 0.30072(17) 0.76835(15) 0.0729(10) Uani 1.0 4 d . . .
O30 O 0.9063(4) 0.78217(16) 0.84582(13) 0.0621(8) Uani 1.0 4 d . . .
O31 O 1.1846(4) 0.42418(16) 0.75839(13) 0.0549(8) Uani 1.0 4 d . . .
C1 C 1.1672(6) 0.6213(3) 0.6318(3) 0.0604(13) Uani 1.0 4 d . . .
C2 C 1.1799(6) 0.6792(3) 0.6818(3) 0.0604(13) Uani 1.0 4 d . . .
C3 C 0.8694(6) 0.4632(3) 0.6917(2) 0.0547(12) Uani 1.0 4 d . . .
C4 C 0.7629(6) 0.5954(3) 0.6798(3) 0.0580(12) Uani 1.0 4 d . . .
C5 C 0.6254(7) 0.6313(3) 0.5864(3) 0.0674(14) Uani 1.0 4 d . . .
C6 C 1.3222(6) 0.7084(4) 0.8533(3) 0.0728(14) Uani 1.0 4 d . . .
C7 C 1.2080(6) 0.7083(3) 0.7979(2) 0.0566(11) Uani 1.0 4 d . . .
C8 C 0.6847(6) 0.6495(3) 0.6451(3) 0.0630(13) Uani 1.0 4 d . . .
C9 C 0.9230(6) 0.4783(3) 0.7585(2) 0.0585(12) Uani 1.0 4 d . . .
C10 C 0.7812(6) 0.5231(3) 0.6565(2) 0.0529(11) Uani 1.0 4 d . . .
C11 C 1.0274(6) 0.4183(3) 0.7891(2) 0.0549(11) Uani 1.0 4 d . . .
C12 C 0.7167(7) 0.5070(3) 0.5976(3) 0.0633(13) Uani 1.0 4 d . . .
C13 C 0.9757(6) 0.7139(3) 0.86610(19) 0.0555(11) Uani 1.0 4 d . . .
C14 C 0.8234(8) 0.6663(3) 0.8801(3) 0.0730(15) Uani 1.0 4 d . . .
C15 C 1.3055(6) 0.3753(3) 0.7815(2) 0.0583(12) Uani 1.0 4 d . . .
C16 C 1.3302(6) 0.3832(3) 0.8520(3) 0.0659(13) Uani 1.0 4 d . . .
C17 C 0.6379(7) 0.5594(3) 0.5627(3) 0.0757(15) Uani 1.0 4 d . . .
C18 C 1.0580(7) 0.5871(3) 0.5299(3) 0.0743(14) Uani 1.0 4 d . . .
C19 C 1.0800(7) 0.6389(3) 0.5769(2) 0.0680(14) Uani 1.0 4 d . . .
C20 C 1.2309(7) 0.5500(3) 0.6379(3) 0.0679(14) Uani 1.0 4 d . . .
C21 C 1.1689(7) 0.3742(3) 0.8854(3) 0.0754(15) Uani 1.0 4 d . . .
C22 C 1.2511(7) 0.7519(4) 0.9074(3) 0.0811(17) Uani 1.0 4 d . . .
C23 C 1.1220(8) 0.5164(3) 0.5386(3) 0.0773(15) Uani 1.0 4 d . . .
C24 C 1.4587(7) 0.3979(3) 0.7458(3) 0.0776(15) Uani 1.0 4 d . . .
C25 C 1.0840(7) 0.7220(3) 0.9239(2) 0.0756(15) Uani 1.0 4 d . . .
C26 C 1.0443(7) 0.4284(3) 0.8595(2) 0.0712(14) Uani 1.0 4 d . . .
C27 C 1.2665(6) 0.6616(3) 0.7430(2) 0.0684(14) Uani 1.0 4 d . . .
C28 C 1.2081(8) 0.4976(4) 0.5912(3) 0.0826(17) Uani 1.0 4 d . . .
H29 H 1.2651 0.2948 0.7301 0.0875 Uiso 1.0 4 calc R . .
H30 H 0.9783 0.8093 0.8316 0.0745 Uiso 1.0 4 calc R . .
H4 H 0.8041 0.6072 0.7194 0.0696 Uiso 1.0 4 calc R . .
H6A H 1.4257 0.7304 0.8409 0.0874 Uiso 1.0 4 calc R . .
H6B H 1.3428 0.6573 0.8665 0.0874 Uiso 1.0 4 calc R . .
H7 H 1.1903 0.7598 0.7837 0.0680 Uiso 1.0 4 calc R . .
H8 H 0.6723 0.6976 0.6610 0.0756 Uiso 1.0 4 calc R . .
H9A H 0.8261 0.4854 0.7842 0.0703 Uiso 1.0 4 calc R . .
H9B H 0.9838 0.5248 0.7590 0.0703 Uiso 1.0 4 calc R . .
H11 H 0.9801 0.3690 0.7803 0.0659 Uiso 1.0 4 calc R . .
H12 H 0.7276 0.4588 0.5816 0.0760 Uiso 1.0 4 calc R . .
H16A H 1.4064 0.3455 0.8667 0.0791 Uiso 1.0 4 calc R . .
H16B H 1.3758 0.4320 0.8614 0.0791 Uiso 1.0 4 calc R . .
H17 H 0.5934 0.5473 0.5236 0.0908 Uiso 1.0 4 calc R . .
H18 H 1.0016 0.5993 0.4933 0.0891 Uiso 1.0 4 calc R . .
H19 H 1.0362 0.6865 0.5722 0.0816 Uiso 1.0 4 calc R . .
H20 H 1.2897 0.5374 0.6739 0.0814 Uiso 1.0 4 calc R . .
H21A H 1.1835 0.3830 0.9302 0.0904 Uiso 1.0 4 calc R . .
H21B H 1.1297 0.3234 0.8799 0.0904 Uiso 1.0 4 calc R . .
H22A H 1.2429 0.8043 0.8960 0.0973 Uiso 1.0 4 calc R . .
H22B H 1.3225 0.7479 0.9438 0.0973 Uiso 1.0 4 calc R . .
H25A H 1.0320 0.7556 0.9537 0.0907 Uiso 1.0 4 calc R . .
H25B H 1.0956 0.6736 0.9441 0.0907 Uiso 1.0 4 calc R . .
H26A H 0.9395 0.4200 0.8796 0.0855 Uiso 1.0 4 calc R . .
H26B H 1.0783 0.4793 0.8686 0.0855 Uiso 1.0 4 calc R . .
H27A H 1.2503 0.6092 0.7529 0.0820 Uiso 1.0 4 calc R . .
H27B H 1.3828 0.6697 0.7374 0.0820 Uiso 1.0 4 calc R . .
H28 H 1.2510 0.4497 0.5956 0.0991 Uiso 1.0 4 calc R . .

loop_
_atom_site_aniso_label
_atom_site_aniso_U_11
_atom_site_aniso_U_22
_atom_site_aniso_U_33
_atom_site_aniso_U_12
_atom_site_aniso_U_13
_atom_site_aniso_U_23
Br1 0.1665(7) 0.0729(4) 0.1109(5) -0.0042(5) -0.0639(5) 0.0260(4)
Br2 0.2158(10) 0.0939(5) 0.1007(5) -0.0030(6) 0.0109(6) -0.0330(4)
F2 0.0582(17) 0.084(3) 0.142(3) -0.0159(16) 0.0104(19) 0.017(2)
F4 0.074(2) 0.102(3) 0.099(3) -0.0241(18) 0.004(2) -0.015(2)
F5 0.092(3) 0.126(3) 0.086(3) 0.019(3) 0.0235(19) 0.012(2)
F32 0.0612(19) 0.117(3) 0.134(3) 0.0317(19) -0.002(2) 0.011(3)
F33 0.106(3) 0.072(2) 0.148(3) -0.0053(19) 0.038(3) 0.031(2)
F34 0.100(3) 0.117(3) 0.088(2) -0.002(2) 0.046(2) -0.008(2)
O1 0.0481(18) 0.0564(17) 0.0543(17) -0.0015(15) 0.0095(15) -0.0046(14)
O4 0.087(3) 0.0498(19) 0.083(3) 0.0029(18) -0.018(2) -0.0075(17)
O6 0.141(4) 0.067(3) 0.068(3) 0.038(3) -0.011(3) -0.0030(19)
O29 0.097(3) 0.0523(19) 0.070(2) -0.0039(19) -0.0172(19) 0.0060(17)
O30 0.065(2) 0.0537(18) 0.0673(19) 0.0031(16) -0.0038(16) 0.0020(15)
O31 0.0487(18) 0.0563(18) 0.0599(18) -0.0042(15) -0.0004(15) 0.0130(15)
C1 0.070(4) 0.051(3) 0.060(3) 0.007(3) 0.024(3) 0.015(3)
C2 0.064(3) 0.057(3) 0.061(3) 0.017(3) 0.015(3) 0.011(3)
C3 0.053(3) 0.048(3) 0.063(3) -0.008(3) -0.000(3) 0.001(3)
C4 0.070(4) 0.051(3) 0.053(3) -0.004(3) -0.005(3) 0.004(3)
C5 0.078(4) 0.055(3) 0.069(4) -0.008(3) -0.015(3) 0.013(3)
C6 0.058(3) 0.080(4) 0.080(4) 0.005(3) -0.009(3) 0.007(4)
C7 0.053(3) 0.060(3) 0.057(3) 0.004(3) 0.005(3) 0.009(3)
C8 0.073(4) 0.051(3) 0.065(3) -0.002(3) -0.006(3) 0.000(3)
C9 0.049(3) 0.059(3) 0.068(3) -0.008(3) -0.001(3) 0.006(3)
C10 0.052(3) 0.052(3) 0.055(3) -0.010(3) -0.004(3) 0.003(3)
C11 0.044(3) 0.058(3) 0.063(3) -0.008(3) -0.002(3) 0.011(3)
C12 0.078(4) 0.048(3) 0.064(3) -0.011(3) -0.008(3) -0.004(3)
C13 0.062(3) 0.053(3) 0.051(3) 0.005(3) 0.011(3) 0.001(2)
C14 0.081(4) 0.067(4) 0.071(4) 0.007(3) 0.021(4) 0.001(3)
C15 0.063(3) 0.049(3) 0.063(3) -0.000(3) -0.011(3) 0.010(3)
C16 0.061(4) 0.064(3) 0.072(4) -0.004(3) -0.024(3) 0.008(3)
C17 0.095(4) 0.064(4) 0.068(4) -0.009(3) -0.030(3) 0.002(3)
C18 0.093(4) 0.078(4) 0.052(3) 0.005(3) 0.013(3) 0.008(3)
C19 0.094(4) 0.057(3) 0.053(3) 0.006(3) 0.025(3) 0.012(3)
C20 0.074(4) 0.063(4) 0.067(4) 0.011(3) 0.016(3) 0.008(3)
C21 0.091(5) 0.074(4) 0.061(3) -0.016(4) -0.015(3) 0.016(3)
C22 0.088(5) 0.084(4) 0.071(4) 0.001(4) -0.028(4) -0.000(3)
C23 0.100(4) 0.064(4) 0.068(4) -0.001(3) 0.028(4) -0.006(3)
C24 0.063(4) 0.076(4) 0.093(5) 0.006(4) -0.001(4) 0.009(4)
C25 0.092(4) 0.087(4) 0.048(3) 0.016(4) -0.009(3) -0.002(3)
C26 0.067(4) 0.088(4) 0.059(3) -0.002(3) 0.000(3) 0.006(3)
C27 0.068(4) 0.077(4) 0.060(3) 0.016(3) 0.007(3) 0.010(3)
C28 0.090(5) 0.065(4) 0.092(5) 0.017(4) 0.020(4) 0.008(4)

loop_
_atom_type_symbol
_atom_type_description
_atom_type_scat_dispersion_real
_atom_type_scat_dispersion_imag
_atom_type_scat_source
C C 0.0033 0.0016
;
International Tables for Crystallography
(1992, Vol. C, Tables 4.2.6.8 and 6.1.1.4)
;
H H 0.0000 0.0000
;
International Tables for Crystallography
(1992, Vol. C, Table 6.1.1.4)
;
Br Br -0.2901 2.4595
;
International Tables for Crystallography
(1992, Vol. C, Tables 4.2.6.8 and 6.1.1.4)
;
F F 0.0171 0.0103
;
International Tables for Crystallography
(1992, Vol. C, Tables 4.2.6.8 and 6.1.1.4)
;
O O 0.0106 0.0060
;
International Tables for Crystallography
(1992, Vol. C, Tables 4.2.6.8 and 6.1.1.4)
;

loop_
_geom_angle_atom_site_label_1
_geom_angle_atom_site_label_2
_geom_angle_atom_site_label_3
_geom_angle
_geom_angle_publ_flag
_geom_angle_site_symmetry_1
_geom_angle_site_symmetry_2
_geom_angle_site_symmetry_3
C7 O1 C13 114.0(4) yes . . .
C11 O31 C15 115.0(4) yes . . .
C2 C1 C19 118.2(5) yes . . .
C2 C1 C20 123.3(5) yes . . .
C19 C1 C20 118.4(5) yes . . .
O6 C2 C1 119.7(5) yes . . .
O6 C2 C27 120.3(5) yes . . .
C1 C2 C27 120.0(4) yes . . .
O4 C3 C9 121.5(4) yes . . .
O4 C3 C10 119.6(4) yes . . .
C9 C3 C10 118.9(4) yes . . .
C8 C4 C10 121.0(5) yes . . .
Br1 C5 C8 118.7(4) yes . . .
Br1 C5 C17 119.7(4) yes . . .
C8 C5 C17 121.5(5) yes . . .
C7 C6 C22 110.9(5) yes . . .
O1 C7 C6 109.3(4) yes . . .
O1 C7 C27 105.5(4) yes . . .
C6 C7 C27 114.0(4) yes . . .
C4 C8 C5 118.8(5) yes . . .
C3 C9 C11 116.1(4) yes . . .
C3 C10 C4 122.8(4) yes . . .
C3 C10 C12 119.0(4) yes . . .
C4 C10 C12 118.2(5) yes . . .
O31 C11 C9 104.9(4) yes . . .
O31 C11 C26 110.8(4) yes . . .
C9 C11 C26 112.9(4) yes . . .
C10 C12 C17 121.9(5) yes . . .
O1 C13 O30 111.9(4) yes . . .
O1 C13 C14 103.9(4) yes . . .
O1 C13 C25 112.7(4) yes . . .
O30 C13 C14 102.3(4) yes . . .
O30 C13 C25 113.4(4) yes . . .
C14 C13 C25 111.7(4) yes . . .
F4 C14 F33 107.3(5) yes . . .
F4 C14 F34 107.4(5) yes . . .
F4 C14 C13 112.9(5) yes . . .
F33 C14 F34 107.1(5) yes . . .
F33 C14 C13 110.9(5) yes . . .
F34 C14 C13 110.9(5) yes . . .
O29 C15 O31 112.5(4) yes . . .
O29 C15 C16 108.3(4) yes . . .
O29 C15 C24 108.8(4) yes . . .
O31 C15 C16 112.3(4) yes . . .
O31 C15 C24 104.0(4) yes . . .
C16 C15 C24 110.9(5) yes . . .
C15 C16 C21 109.7(4) yes . . .
C5 C17 C12 118.6(5) yes . . .
C19 C18 C23 118.2(5) yes . . .
C1 C19 C18 121.2(5) yes . . .
C1 C20 C28 120.6(5) yes . . .
C16 C21 C26 110.6(4) yes . . .
C6 C22 C25 110.1(5) yes . . .
Br2 C23 C18 118.1(4) yes . . .
Br2 C23 C28 119.8(4) yes . . .
C18 C23 C28 122.1(5) yes . . .
F2 C24 F5 106.5(5) yes . . .
F2 C24 F32 106.6(5) yes . . .
F2 C24 C15 112.2(5) yes . . .
F5 C24 F32 107.0(5) yes . . .
F5 C24 C15 112.2(5) yes . . .
F32 C24 C15 111.8(5) yes . . .
C13 C25 C22 112.1(4) yes . . .
C11 C26 C21 110.1(4) yes . . .
C2 C27 C7 113.4(4) yes . . .
C20 C28 C23 119.4(6) yes . . .
C15 O29 H29 109.474 no . . .
C13 O30 H30 109.473 no . . .
C8 C4 H4 119.503 no . . .
C10 C4 H4 119.506 no . . .
C7 C6 H6A 109.456 no . . .
C7 C6 H6B 109.460 no . . .
C22 C6 H6A 109.450 no . . .
C22 C6 H6B 109.451 no . . .
H6A C6 H6B 108.039 no . . .
O1 C7 H7 109.303 no . . .
C6 C7 H7 109.306 no . . .
C27 C7 H7 109.307 no . . .
C4 C8 H8 120.600 no . . .
C5 C8 H8 120.601 no . . .
C3 C9 H9A 108.269 no . . .
C3 C9 H9B 108.277 no . . .
C11 C9 H9A 108.267 no . . .
C11 C9 H9B 108.263 no . . .
H9A C9 H9B 107.387 no . . .
O31 C11 H11 109.397 no . . .
C9 C11 H11 109.404 no . . .
C26 C11 H11 109.383 no . . .
C10 C12 H12 119.058 no . . .
C17 C12 H12 119.052 no . . .
C15 C16 H16A 109.745 no . . .
C15 C16 H16B 109.730 no . . .
C21 C16 H16A 109.720 no . . .
C21 C16 H16B 109.728 no . . .
H16A C16 H16B 108.203 no . . .
C5 C17 H17 120.708 no . . .
C12 C17 H17 120.717 no . . .
C19 C18 H18 120.901 no . . .
C23 C18 H18 120.915 no . . .
C1 C19 H19 119.384 no . . .
C18 C19 H19 119.396 no . . .
C1 C20 H20 119.681 no . . .
C28 C20 H20 119.671 no . . .
C16 C21 H21A 109.538 no . . .
C16 C21 H21B 109.535 no . . .
C26 C21 H21A 109.542 no . . .
C26 C21 H21B 109.534 no . . .
H21A C21 H21B 108.086 no . . .
C6 C22 H22A 109.633 no . . .
C6 C22 H22B 109.639 no . . .
C25 C22 H22A 109.646 no . . .
C25 C22 H22B 109.648 no . . .
H22A C22 H22B 108.151 no . . .
C13 C25 H25A 109.187 no . . .
C13 C25 H25B 109.183 no . . .
C22 C25 H25A 109.181 no . . .
C22 C25 H25B 109.187 no . . .
H25A C25 H25B 107.892 no . . .
C11 C26 H26A 109.645 no . . .
C11 C26 H26B 109.636 no . . .
C21 C26 H26A 109.638 no . . .
C21 C26 H26B 109.638 no . . .
H26A C26 H26B 108.150 no . . .
C2 C27 H27A 108.890 no . . .
C2 C27 H27B 108.879 no . . .
C7 C27 H27A 108.892 no . . .
C7 C27 H27B 108.881 no . . .
H27A C27 H27B 107.733 no . . .
C20 C28 H28 120.276 no . . .
C23 C28 H28 120.293 no . . .

loop_
_geom_bond_atom_site_label_1
_geom_bond_atom_site_label_2
_geom_bond_distance
_geom_bond_publ_flag
_geom_bond_site_symmetry_1
_geom_bond_site_symmetry_2
Br1 C5 1.897(5) yes . .
Br2 C23 1.902(6) yes . .
F2 C24 1.340(7) yes . .
F4 C14 1.322(7) yes . .
F5 C24 1.341(7) yes . .
F32 C24 1.335(7) yes . .
F33 C14 1.335(7) yes . .
F34 C14 1.333(7) yes . .
O1 C7 1.450(6) yes . .
O1 C13 1.401(5) yes . .
O4 C3 1.209(6) yes . .
O6 C2 1.215(6) yes . .
O29 C15 1.393(6) yes . .
O30 C13 1.413(6) yes . .
O31 C11 1.445(5) yes . .
O31 C15 1.407(6) yes . .
C1 C2 1.487(7) yes . .
C1 C19 1.401(7) yes . .
C1 C20 1.384(7) yes . .
C2 C27 1.511(7) yes . .
C3 C9 1.507(7) yes . .
C3 C10 1.491(7) yes . .
C4 C8 1.375(7) yes . .
C4 C10 1.392(7) yes . .
C5 C8 1.374(7) yes . .
C5 C17 1.385(7) yes . .
C6 C7 1.501(7) yes . .
C6 C22 1.505(8) yes . .
C7 C27 1.510(7) yes . .
C9 C11 1.517(7) yes . .
C10 C12 1.385(7) yes . .
C11 C26 1.510(7) yes . .
C12 C17 1.358(7) yes . .
C13 C14 1.539(8) yes . .
C13 C25 1.518(7) yes . .
C15 C16 1.516(7) yes . .
C15 C24 1.519(8) yes . .
C16 C21 1.506(7) yes . .
C18 C19 1.372(7) yes . .
C18 C23 1.380(8) yes . .
C20 C28 1.376(8) yes . .
C21 C26 1.511(8) yes . .
C22 C25 1.509(8) yes . .
C23 C28 1.362(9) yes . .
O29 H29 0.820 no . .
O30 H30 0.820 no . .
C4 H4 0.930 no . .
C6 H6A 0.970 no . .
C6 H6B 0.970 no . .
C7 H7 0.980 no . .
C8 H8 0.930 no . .
C9 H9A 0.970 no . .
C9 H9B 0.970 no . .
C11 H11 0.980 no . .
C12 H12 0.930 no . .
C16 H16A 0.970 no . .
C16 H16B 0.970 no . .
C17 H17 0.930 no . .
C18 H18 0.930 no . .
C19 H19 0.930 no . .
C20 H20 0.930 no . .
C21 H21A 0.970 no . .
C21 H21B 0.970 no . .
C22 H22A 0.970 no . .
C22 H22B 0.970 no . .
C25 H25A 0.970 no . .
C25 H25B 0.970 no . .
C26 H26A 0.970 no . .
C26 H26B 0.970 no . .
C27 H27A 0.970 no . .
C27 H27B 0.970 no . .
C28 H28 0.930 no . .

loop_
_geom_contact_atom_site_label_1
_geom_contact_atom_site_label_2
_geom_contact_distance
_geom_contact_publ_flag
_geom_contact_site_symmetry_1
_geom_contact_site_symmetry_2
F2 O29 3.560(5) no . .
F2 O31 2.679(5) no . .
F2 C16 2.928(6) no . .
F4 O1 2.712(5) no . .
F4 O30 2.667(5) no . .
F5 O29 2.766(5) no . .
F5 O31 2.729(5) no . .
F32 O29 2.802(5) no . .
F32 O31 3.511(4) no . .
F32 C16 2.851(6) no . .
F33 O1 2.703(5) no . .
F33 O30 3.502(5) no . .
F33 C25 2.907(7) no . .
F34 O1 3.510(5) no . .
F34 O30 2.696(5) no . .
F34 C25 2.886(7) no . .
O1 O6 3.309(5) no . .
O1 C2 3.041(6) no . .
O1 C22 2.860(7) no . .
O4 O31 3.088(5) no . .
O4 C11 2.829(6) no . .
O4 C12 2.769(6) no . .
O6 C7 2.800(6) no . .
O6 C19 2.758(6) no . .
O29 C11 2.929(6) no . .
O29 C21 2.929(6) no . .
O29 C26 3.519(6) no . .
O30 C7 2.979(6) no . .
O30 C22 3.156(7) no . .
O31 C3 3.023(6) no . .
O31 C21 2.840(6) no . .
C1 C23 2.750(7) no . .
C4 C9 2.981(7) no . .
C4 C17 2.761(7) no . .
C5 C10 2.753(7) no . .
C6 C13 2.850(7) no . .
C7 C25 2.868(7) no . .
C8 C12 2.754(7) no . .
C11 C16 2.883(7) no . .
C15 C26 2.864(7) no . .
C18 C20 2.771(7) no . .
C19 C28 2.752(8) no . .
C20 C27 3.006(7) no . .
F2 C3 3.331(6) no . 1_655
F2 C4 3.502(6) no . 1_655
F2 C9 3.497(6) no . 1_655
F2 C10 3.259(6) no . 1_655
F2 C20 3.580(7) no . .
F4 O29 3.289(5) no . 3_756
F4 C4 3.415(6) no . .
F4 C6 3.447(6) no . 1_455
F5 O30 3.482(5) no . 3_746
F5 C12 3.587(6) no . 1_655
F5 C20 3.522(7) no . .
F5 C28 3.377(7) no . .
F32 O4 3.356(5) no . 1_655
F32 O6 3.431(5) no . 3_846
F32 C3 3.338(6) no . 1_655
F32 C7 3.426(6) no . 3_846
F32 C9 3.474(6) no . 1_655
F33 C26 3.456(6) no . .
O4 F32 3.356(5) no . 1_455
O4 O30 2.726(5) no . 3_746
O4 C22 3.358(7) no . 3_746
O4 C28 3.449(7) no . .
O6 F32 3.431(5) no . 3_856
O6 C11 3.493(6) no . 3_756
O6 C21 3.590(7) no . 3_756
O29 F4 3.289(5) no . 3_746
O29 O30 2.840(5) no . 3_746
O29 C8 3.289(6) no . 3_746
O30 F5 3.482(5) no . 3_756
O30 O4 2.726(5) no . 3_756
O30 O29 2.840(5) no . 3_756
O30 O31 3.448(4) no . 3_756
O31 O30 3.448(4) no . 3_746
O31 C20 3.426(6) no . .
C1 C4 3.492(7) no . .
C3 F2 3.331(6) no . 1_455
C3 F32 3.338(6) no . 1_455
C3 C20 3.530(7) no . .
C3 C28 3.548(8) no . .
C4 F2 3.502(6) no . 1_455
C4 F4 3.415(6) no . .
C4 C1 3.492(7) no . .
C4 C19 3.477(7) no . .
C6 F4 3.447(6) no . 1_655
C7 F32 3.426(6) no . 3_856
C8 O29 3.289(6) no . 3_756
C8 C19 3.547(8) no . .
C9 F2 3.497(6) no . 1_455
C9 F32 3.474(6) no . 1_455
C10 F2 3.259(6) no . 1_455
C11 O6 3.493(6) no . 3_746
C12 F5 3.587(6) no . 1_455
C12 C18 3.452(8) no . .
C12 C23 3.549(8) no . .
C17 C18 3.541(8) no . .
C18 C12 3.452(8) no . .
C18 C17 3.541(8) no . .
C19 C4 3.477(7) no . .
C19 C8 3.547(8) no . .
C20 F2 3.580(7) no . .
C20 F5 3.522(7) no . .
C20 O31 3.426(6) no . .
C20 C3 3.530(7) no . .
C21 O6 3.590(7) no . 3_746
C22 O4 3.358(7) no . 3_756
C23 C12 3.549(8) no . .
C26 F33 3.456(6) no . .
C28 F5 3.377(7) no . .
C28 O4 3.449(7) no . .
C28 C3 3.548(8) no . .
Br1 H8 2.8907 no . .
Br1 H17 2.9266 no . .
Br2 H18 2.8910 no . .
Br2 H28 2.9036 no . .
F2 H16A 3.3485 no . .
F2 H16B 2.5714 no . .
F4 H30 3.3861 no . .
F5 H29 2.4205 no . .
F32 H29 2.9740 no . .
F32 H16A 2.6444 no . .
F32 H16B 2.9990 no . .
F33 H25A 3.3525 no . .
F33 H25B 2.5182 no . .
F34 H30 3.4799 no . .
F34 H25A 2.7069 no . .
F34 H25B 2.9917 no . .
O1 H30 2.4828 no . .
O1 H6A 3.2427 no . .
O1 H6B 2.6167 no . .
O1 H22A 3.2434 no . .
O1 H25A 3.2412 no . .
O1 H25B 2.7247 no . .
O1 H27A 2.4195 no . .
O1 H27B 3.1811 no . .
O4 H9A 2.9480 no . .
O4 H9B 3.0109 no . .
O4 H11 2.5892 no . .
O4 H12 2.4669 no . .
O6 H7 2.4358 no . .
O6 H19 2.4517 no . .
O6 H27A 3.0854 no . .
O6 H27B 2.8335 no . .
O29 H11 2.6854 no . .
O29 H16A 2.4942 no . .
O29 H16B 3.1853 no . .
O29 H21B 2.6633 no . .
O30 H7 2.7004 no . .
O30 H22A 2.9786 no . .
O30 H25A 2.5519 no . .
O30 H25B 3.2410 no . .
O31 H29 2.4802 no . .
O31 H9A 3.1779 no . .
O31 H9B 2.4369 no . .
O31 H16A 3.2478 no . .
O31 H16B 2.6907 no . .
O31 H21B 3.1765 no . .
O31 H26A 3.2612 no . .
O31 H26B 2.6806 no . .
C1 H18 3.2587 no . .
C1 H27A 2.6652 no . .
C1 H27B 2.9783 no . .
C1 H28 3.2367 no . .
C2 H7 2.5980 no . .
C2 H19 2.6081 no . .
C2 H20 2.6966 no . .
C3 H4 2.6945 no . .
C3 H11 2.6817 no . .
C3 H12 2.6076 no . .
C4 H9A 3.0055 no . .
C4 H9B 2.7717 no . .
C4 H12 3.2219 no . .
C5 H4 3.2054 no . .
C5 H12 3.1984 no . .
C6 H30 3.3739 no . .
C6 H25A 3.2992 no . .
C6 H25B 2.7443 no . .
C6 H27A 2.8317 no . .
C6 H27B 2.6006 no . .
C7 H30 2.7027 no . .
C7 H22A 2.7129 no . .
C7 H22B 3.3096 no . .
C7 H25B 3.2920 no . .
C8 H17 3.2449 no . .
C9 H4 2.6360 no . .
C9 H26A 2.7755 no . .
C9 H26B 2.6578 no . .
C10 H8 3.2481 no . .
C10 H9A 2.8140 no . .
C10 H9B 2.7339 no . .
C10 H17 3.2378 no . .
C11 H29 3.1978 no . .
C11 H16B 3.2463 no . .
C11 H21A 3.3133 no . .
C11 H21B 2.6995 no . .
C12 H4 3.2235 no . .
C13 H6B 3.1695 no . .
C13 H7 2.6089 no . .
C13 H22A 2.7912 no . .
C13 H22B 3.3369 no . .
C14 H30 3.0338 no . .
C14 H25A 2.8104 no . .
C14 H25B 2.6103 no . .
C15 H11 2.6647 no . .
C15 H21A 3.3098 no . .
C15 H21B 2.6999 no . .
C15 H26B 3.2127 no . .
C16 H29 3.0776 no . .
C16 H11 3.2525 no . .
C16 H26A 3.3154 no . .
C16 H26B 2.7058 no . .
C17 H8 3.2458 no . .
C18 H28 3.2350 no . .
C19 H20 3.2353 no . .
C20 H19 3.2310 no . .
C20 H27A 2.6632 no . .
C20 H27B 3.2517 no . .
C21 H11 2.7126 no . .
C22 H30 2.9360 no . .
C22 H7 2.6737 no . .
C23 H19 3.2033 no . .
C23 H20 3.2024 no . .
C24 H29 2.4532 no . .
C24 H16A 2.7639 no . .
C24 H16B 2.6168 no . .
C25 H30 2.6469 no . .
C25 H6A 3.3064 no . .
C25 H6B 2.7023 no . .
C25 H7 3.1688 no . .
C26 H9A 2.6028 no . .
C26 H9B 2.7843 no . .
C26 H16A 3.3165 no . .
C26 H16B 2.7135 no . .
C27 H6A 2.7428 no . .
C27 H6B 2.6929 no . .
C27 H20 2.6681 no . .
C28 H18 3.2363 no . .
H29 H11 2.8873 no . .
H29 H16A 3.2484 no . .
H29 H21B 3.4039 no . .
H30 H7 2.1958 no . .
H30 H22A 2.5610 no . .
H30 H25A 2.7947 no . .
H30 H25B 3.5336 no . .
H4 H8 2.3060 no . .
H4 H9A 2.5805 no . .
H4 H9B 2.2441 no . .
H6A H7 2.3359 no . .
H6A H22A 2.3125 no . .
H6A H22B 2.3600 no . .
H6A H27A 3.2004 no . .
H6A H27B 2.4748 no . .
H6B H7 2.8277 no . .
H6B H22A 2.8229 no . .
H6B H22B 2.3107 no . .
H6B H25B 2.6232 no . .
H6B H27A 2.6667 no . .
H6B H27B 2.7664 no . .
H7 H22A 2.5471 no . .
H7 H22B 3.5689 no . .
H7 H27A 2.8150 no . .
H7 H27B 2.4588 no . .
H9A H11 2.4349 no . .
H9A H26A 2.5155 no . .
H9A H26B 2.7335 no . .
H9B H11 2.8231 no . .
H9B H26A 3.1916 no . .
H9B H26B 2.5802 no . .
H11 H21A 3.5955 no . .
H11 H21B 2.5734 no . .
H11 H26A 2.3188 no . .
H11 H26B 2.8349 no . .
H12 H17 2.2851 no . .
H16A H21A 2.3631 no . .
H16A H21B 2.3149 no . .
H16A H26B 3.5960 no . .
H16B H21A 2.3169 no . .
H16B H21B 2.8253 no . .
H16B H26A 3.5972 no . .
H16B H26B 2.5814 no . .
H18 H19 2.3066 no . .
H20 H27A 2.1355 no . .
H20 H27B 2.8266 no . .
H20 H28 2.3048 no . .
H21A H26A 2.3605 no . .
H21A H26B 2.3261 no . .
H21B H26A 2.3249 no . .
H21B H26B 2.8294 no . .
H22A H25A 2.2863 no . .
H22A H25B 2.8189 no . .
H22B H25A 2.3900 no . .
H22B H25B 2.2822 no . .
Br1 H16A 3.2555 no . 3_756
Br1 H18 3.5361 no . 2_466
Br1 H19 3.0182 no . 2_466
Br1 H21A 3.2569 no . 4_664
Br2 H6B 2.9930 no . 4_764
Br2 H16B 3.3098 no . 4_764
Br2 H22B 3.5704 no . 4_764
Br2 H25B 3.4359 no . 4_764
F2 H4 3.5913 no . 1_655
F2 H9A 2.7876 no . 1_655
F2 H20 2.6814 no . .
F2 H27A 3.1983 no . .
F4 H29 2.7457 no . 3_756
F4 H4 2.6200 no . .
F4 H6A 2.7707 no . 1_455
F4 H6B 3.2219 no . 1_455
F4 H9A 3.3663 no . .
F4 H9B 3.5455 no . .
F4 H27B 3.4380 no . 1_455
F5 H6A 3.0508 no . 3_846
F5 H12 3.4192 no . 1_655
F5 H20 2.9682 no . .
F5 H22A 3.4115 no . 3_846
F5 H28 2.6803 no . .
F32 H6A 3.2025 no . 3_846
F32 H7 2.7254 no . 3_846
F32 H9A 3.0150 no . 1_655
F32 H11 3.2241 no . 1_655
F32 H27B 3.3873 no . 3_846
F33 H9A 3.1560 no . .
F33 H9B 3.3651 no . .
F33 H26A 3.2539 no . .
F33 H26B 2.8077 no . .
F34 H6A 3.1835 no . 1_455
F34 H6B 3.5301 no . 1_455
F34 H22B 3.5255 no . 1_455
F34 H22B 3.0055 no . 2_467
F34 H25A 3.1550 no . 2_467
O1 H29 3.5037 no . 3_756
O1 H4 3.1474 no . .
O1 H9B 3.0189 no . .
O4 H30 1.9819 no . 3_746
O4 H7 2.8714 no . 3_746
O4 H22A 2.4904 no . 3_746
O4 H28 3.3744 no . .
O6 H11 2.6317 no . 3_756
O6 H21B 2.7721 no . 3_756
O6 H26A 3.4288 no . 3_756
O29 H30 2.9442 no . 3_746
O29 H4 3.5251 no . 3_746
O29 H8 2.4211 no . 3_746
O30 H29 2.1462 no . 3_756
O30 H11 3.2295 no . 3_756
O30 H28 3.4902 no . 3_756
O31 H30 3.1054 no . 3_746
O31 H20 2.8375 no . .
O31 H27A 3.3544 no . .
O31 H28 3.5237 no . .
C1 H4 3.5124 no . .
C1 H9B 3.5367 no . .
C2 H4 3.4274 no . .
C2 H9B 3.5890 no . .
C3 H30 3.0625 no . 3_746
C3 H22A 3.5193 no . 3_746
C4 H19 3.5856 no . .
C4 H27B 3.5951 no . 1_455
C5 H19 3.5156 no . .
C8 H16A 3.5915 no . 3_756
C8 H19 3.3299 no . .
C8 H21B 3.5010 no . 3_756
C8 H27B 3.1717 no . 1_455
C9 H27A 3.5594 no . .
C11 H30 3.2176 no . 3_746
C13 H29 3.1824 no . 3_756
C14 H29 3.3563 no . 3_756
C14 H4 3.5709 no . .
C14 H6A 3.5486 no . 1_455
C15 H30 3.5408 no . 3_746
C15 H8 3.4092 no . 3_746
C16 H8 3.3303 no . 3_746
C16 H18 3.3107 no . 4_765
C17 H18 3.3949 no . .
C18 H21A 3.0380 no . 4_764
C20 H9B 3.2996 no . .
C21 H8 3.5529 no . 3_746
C21 H18 3.5670 no . 4_765
C23 H12 3.5079 no . .
C23 H21A 3.3237 no . 4_764
C24 H9A 3.4857 no . 1_655
C24 H20 3.2345 no . .
C25 H22B 3.5688 no . 2_467
C27 H9B 3.3842 no . .
C28 H17 3.5754 no . 1_655
H29 F4 2.7457 no . 3_746
H29 O1 3.5037 no . 3_746
H29 O30 2.1462 no . 3_746
H29 C13 3.1824 no . 3_746
H29 C14 3.3563 no . 3_746
H29 H30 2.3966 no . 3_746
H29 H4 3.5677 no . 3_746
H29 H6A 3.1604 no . 3_846
H29 H8 2.9358 no . 3_746
H30 O4 1.9819 no . 3_756
H30 O29 2.9442 no . 3_756
H30 O31 3.1054 no . 3_756
H30 C3 3.0625 no . 3_756
H30 C11 3.2176 no . 3_756
H30 C15 3.5408 no . 3_756
H30 H29 2.3966 no . 3_756
H30 H11 2.6252 no . 3_756
H30 H28 3.4949 no . 3_756
H4 F2 3.5913 no . 1_455
H4 F4 2.6200 no . .
H4 O1 3.1474 no . .
H4 O29 3.5251 no . 3_756
H4 C1 3.5124 no . .
H4 C2 3.4274 no . .
H4 C14 3.5709 no . .
H4 H29 3.5677 no . 3_756
H6A F4 2.7707 no . 1_655
H6A F5 3.0508 no . 3_856
H6A F32 3.2025 no . 3_856
H6A F34 3.1835 no . 1_655
H6A C14 3.5486 no . 1_655
H6A H29 3.1604 no . 3_856
H6B Br2 2.9930 no . 4_765
H6B F4 3.2219 no . 1_655
H6B F34 3.5301 no . 1_655
H7 F32 2.7254 no . 3_856
H7 O4 2.8714 no . 3_756
H7 H11 2.7573 no . 3_756
H8 O29 2.4211 no . 3_756
H8 C15 3.4092 no . 3_756
H8 C16 3.3303 no . 3_756
H8 C21 3.5529 no . 3_756
H8 H29 2.9358 no . 3_756
H8 H16A 2.7837 no . 3_756
H8 H19 3.5275 no . .
H8 H21B 2.9047 no . 3_756
H8 H27B 2.9119 no . 1_455
H9A F2 2.7876 no . 1_455
H9A F4 3.3663 no . .
H9A F32 3.0150 no . 1_455
H9A F33 3.1560 no . .
H9A C24 3.4857 no . 1_455
H9B F4 3.5455 no . .
H9B F33 3.3651 no . .
H9B O1 3.0189 no . .
H9B C1 3.5367 no . .
H9B C2 3.5890 no . .
H9B C20 3.2996 no . .
H9B C27 3.3842 no . .
H9B H20 3.0943 no . .
H9B H27A 2.6551 no . .
H11 F32 3.2241 no . 1_455
H11 O6 2.6317 no . 3_746
H11 O30 3.2295 no . 3_746
H11 H30 2.6252 no . 3_746
H11 H7 2.7573 no . 3_746
H12 F5 3.4192 no . 1_455
H12 C23 3.5079 no . .
H12 H22A 2.8154 no . 3_746
H16A Br1 3.2555 no . 3_746
H16A C8 3.5915 no . 3_746
H16A H8 2.7837 no . 3_746
H16A H18 2.9569 no . 4_765
H16B Br2 3.3098 no . 4_765
H16B H18 3.0220 no . 4_765
H17 C28 3.5754 no . 1_455
H17 H18 3.5256 no . .
H17 H21A 3.2575 no . 4_664
H17 H26A 3.1198 no . 4_664
H18 Br1 3.5361 no . 2_566
H18 C16 3.3107 no . 4_764
H18 C17 3.3949 no . .
H18 C21 3.5670 no . 4_764
H18 H16A 2.9569 no . 4_764
H18 H16B 3.0220 no . 4_764
H18 H17 3.5256 no . .
H18 H21A 2.9199 no . 4_764
H19 Br1 3.0182 no . 2_566
H19 C4 3.5856 no . .
H19 C5 3.5156 no . .
H19 C8 3.3299 no . .
H19 H8 3.5275 no . .
H19 H21B 2.9768 no . 3_756
H20 F2 2.6814 no . .
H20 F5 2.9682 no . .
H20 O31 2.8375 no . .
H20 C24 3.2345 no . .
H20 H9B 3.0943 no . .
H21A Br1 3.2569 no . 4_665
H21A C18 3.0380 no . 4_765
H21A C23 3.3237 no . 4_765
H21A H17 3.2575 no . 4_665
H21A H18 2.9199 no . 4_765
H21B O6 2.7721 no . 3_746
H21B C8 3.5010 no . 3_746
H21B H8 2.9047 no . 3_746
H21B H19 2.9768 no . 3_746
H22A F5 3.4115 no . 3_856
H22A O4 2.4904 no . 3_756
H22A C3 3.5193 no . 3_756
H22A H12 2.8154 no . 3_756
H22B Br2 3.5704 no . 4_765
H22B F34 3.5255 no . 1_655
H22B F34 3.0055 no . 2_567
H22B C25 3.5688 no . 2_567
H22B H25A 2.7686 no . 2_567
H22B H25B 3.5513 no . 2_567
H25A F34 3.1550 no . 2_567
H25A H22B 2.7686 no . 2_467
H25B Br2 3.4359 no . 4_765
H25B H22B 3.5513 no . 2_467
H26A F33 3.2539 no . .
H26A O6 3.4288 no . 3_746
H26A H17 3.1198 no . 4_665
H26B F33 2.8077 no . .
H27A F2 3.1983 no . .
H27A O31 3.3544 no . .
H27A C9 3.5594 no . .
H27A H9B 2.6551 no . .
H27B F4 3.4380 no . 1_655
H27B F32 3.3873 no . 3_856
H27B C4 3.5951 no . 1_655
H27B C8 3.1717 no . 1_655
H27B H8 2.9119 no . 1_655
H28 F5 2.6803 no . .
H28 O4 3.3744 no . .
H28 O30 3.4902 no . 3_746
H28 O31 3.5237 no . .
H28 H30 3.4949 no . 3_746

loop_
_geom_hbond_atom_site_label_D
_geom_hbond_atom_site_label_H
_geom_hbond_atom_site_label_A
_geom_hbond_site_symmetry_D
_geom_hbond_site_symmetry_H
_geom_hbond_site_symmetry_A
_geom_hbond_distance_DA
_geom_hbond_distance_DH
_geom_hbond_distance_HA
_geom_hbond_angle_DHA
_geom_hbond_publ_flag
O29 H29 F5 . . . 2.766(5) 0.820 2.420 106.4 no
O29 H29 O30 . . 3_746 2.840(5) 0.820 2.146 142.4 no
O30 H30 O4 . . 3_756 2.726(5) 0.820 1.982 150.5 no

loop_
_geom_torsion_atom_site_label_1
_geom_torsion_atom_site_label_2
_geom_torsion_atom_site_label_3
_geom_torsion_atom_site_label_4
_geom_torsion
_geom_torsion_publ_flag
_geom_torsion_site_symmetry_1
_geom_torsion_site_symmetry_2
_geom_torsion_site_symmetry_3
_geom_torsion_site_symmetry_4
C7 O1 C13 O30 74.3(4) no . . . .
C7 O1 C13 C14 -176.0(3) no . . . .
C7 O1 C13 C25 -54.9(4) no . . . .
C13 O1 C7 C6 59.4(5) no . . . .
C13 O1 C7 C27 -177.6(3) no . . . .
C11 O31 C15 O29 67.3(5) no . . . .
C11 O31 C15 C16 -55.1(5) no . . . .
C11 O31 C15 C24 -175.1(3) no . . . .
C15 O31 C11 C9 177.3(3) no . . . .
C15 O31 C11 C26 55.2(5) no . . . .
C2 C1 C19 C18 -177.4(4) no . . . .
C19 C1 C2 O6 -3.6(7) no . . . .
C19 C1 C2 C27 177.4(4) no . . . .
C2 C1 C20 C28 176.7(4) no . . . .
C20 C1 C2 O6 179.3(5) no . . . .
C20 C1 C2 C27 0.3(7) no . . . .
C19 C1 C20 C28 -0.4(7) no . . . .
C20 C1 C19 C18 -0.2(7) no . . . .
O6 C2 C27 C7 27.0(7) no . . . .
C1 C2 C27 C7 -154.0(4) no . . . .
O4 C3 C9 C11 6.7(6) no . . . .
O4 C3 C10 C4 -172.6(4) no . . . .
O4 C3 C10 C12 6.3(7) no . . . .
C9 C3 C10 C4 7.8(6) no . . . .
C9 C3 C10 C12 -173.3(4) no . . . .
C10 C3 C9 C11 -173.8(4) no . . . .
C8 C4 C10 C3 178.2(4) no . . . .
C8 C4 C10 C12 -0.8(7) no . . . .
C10 C4 C8 C5 -0.4(7) no . . . .
Br1 C5 C8 C4 -178.7(3) no . . . .
Br1 C5 C17 C12 178.3(4) no . . . .
C8 C5 C17 C12 -2.6(8) no . . . .
C17 C5 C8 C4 2.1(8) no . . . .
C7 C6 C22 C25 54.7(6) no . . . .
C22 C6 C7 O1 -58.6(6) no . . . .
C22 C6 C7 C27 -176.4(4) no . . . .
O1 C7 C27 C2 77.1(5) no . . . .
C6 C7 C27 C2 -163.0(4) no . . . .
C3 C9 C11 O31 72.3(5) no . . . .
C3 C9 C11 C26 -167.0(4) no . . . .
C3 C10 C12 C17 -178.7(4) no . . . .
C4 C10 C12 C17 0.3(7) no . . . .
O31 C11 C26 C21 -54.4(5) no . . . .
C9 C11 C26 C21 -171.6(4) no . . . .
C10 C12 C17 C5 1.3(8) no . . . .
O1 C13 C14 F4 -59.3(5) no . . . .
O1 C13 C14 F33 61.3(5) no . . . .
O1 C13 C14 F34 -179.9(4) no . . . .
O1 C13 C25 C22 49.5(5) no . . . .
O30 C13 C14 F4 57.3(5) no . . . .
O30 C13 C14 F33 177.8(4) no . . . .
O30 C13 C14 F34 -63.3(5) no . . . .
O30 C13 C25 C22 -79.1(5) no . . . .
C14 C13 C25 C22 166.0(4) no . . . .
C25 C13 C14 F4 179.0(4) no . . . .
C25 C13 C14 F33 -60.5(6) no . . . .
C25 C13 C14 F34 58.3(6) no . . . .
O29 C15 C16 C21 -70.8(5) no . . . .
O29 C15 C24 F2 177.5(4) no . . . .
O29 C15 C24 F5 57.5(5) no . . . .
O29 C15 C24 F32 -62.8(6) no . . . .
O31 C15 C16 C21 53.9(5) no . . . .
O31 C15 C24 F2 57.4(5) no . . . .
O31 C15 C24 F5 -62.5(5) no . . . .
O31 C15 C24 F32 177.2(4) no . . . .
C16 C15 C24 F2 -63.5(6) no . . . .
C16 C15 C24 F5 176.5(4) no . . . .
C16 C15 C24 F32 56.2(6) no . . . .
C24 C15 C16 C21 169.8(4) no . . . .
C15 C16 C21 C26 -54.9(5) no . . . .
C19 C18 C23 Br2 176.6(4) no . . . .
C19 C18 C23 C28 -1.4(8) no . . . .
C23 C18 C19 C1 1.1(8) no . . . .
C1 C20 C28 C23 0.1(8) no . . . .
C16 C21 C26 C11 56.0(5) no . . . .
C6 C22 C25 C13 -49.2(6) no . . . .
Br2 C23 C28 C20 -177.2(4) no . . . .
C18 C23 C28 C20 0.8(9) no . . . .
